data_1511872
loop_
_publ_author_name
'Ramesh, Veera V. E.'
'Kale, Sangram S.'
'Kotmale, Amol S.'
'Gawade, Rupesh L.'
'Puranik, Vedavati G.'
'Rajamohanan, P. R.'
'Sanjayan, Gangadhar J.'

_publ_section_title
;
 Carboxamide versus Sulfonamide in Peptide Backbone Folding: A Case Study
 with a Hetero Foldamer
;
_journal_issue 7
_journal_name_full 'Organic Letters'
_journal_page_first 1504
_journal_paper_doi 10.1021/ol4002762
_journal_volume 15
_journal_year 2013
_chemical_formula_moiety C38H50N6O9.CH3COOC2H5.H2O
_chemical_formula_sum 'C42 H60 N6 O12'
_chemical_formula_weight 840.96
_chemical_melting_point 438.1(10)
_chemical_name_common Peptide
_chemical_name_systematic
; 
 ? 
;
_space_group_IT_number 19
_symmetry_cell_setting orthorhombic
_symmetry_space_group_name_Hall 'P 2ac 2ab'
_symmetry_space_group_name_H-M 'P 21 21 21'
_atom_sites_solution_hydrogens geom
_atom_sites_solution_primary direct
_atom_sites_solution_secondary difmap
_audit_creation_method SHELXL-97
_cell_angle_alpha 90.00
_cell_angle_beta 90.00
_cell_angle_gamma 90.00
_cell_formula_units_Z 4
_cell_length_a 11.3088(6)
_cell_length_b 15.8114(8)
_cell_length_c 25.101(1)
_cell_measurement_reflns_used 5241
_cell_measurement_temperature 90(2)
_cell_measurement_theta_max 23.507
_cell_measurement_theta_min 2.354
_cell_volume 4488.3(4)
_computing_cell_refinement 'BRUKER SAINT'
_computing_data_collection 'BRUKER SMART'
_computing_data_reduction 'BRUKER SAINT'
_computing_molecular_graphics 'SHELXTL, PyMOL and PLATON'
_computing_publication_material SHELXTL
_computing_structure_refinement 'SHELXL-97 (Sheldrick, 1997)'
_computing_structure_solution 'SHELXS-97 (Sheldrick, 1990)'
_diffrn_ambient_temperature 90(2)
_diffrn_measured_fraction_theta_full 1.000
_diffrn_measured_fraction_theta_max 1.000
_diffrn_measurement_device 'Bruker Smart APEX'
_diffrn_measurement_device_type 'CCD Area Detector'
_diffrn_measurement_method 'Omega Scan'
_diffrn_radiation_monochromator graphite
_diffrn_radiation_source 'fine-focus sealed tube'
_diffrn_radiation_type MoK\a
_diffrn_radiation_wavelength 0.71073
_diffrn_reflns_av_R_equivalents 0.0464
_diffrn_reflns_av_sigmaI/netI 0.0532
_diffrn_reflns_limit_h_max 13
_diffrn_reflns_limit_h_min -13
_diffrn_reflns_limit_k_max 18
_diffrn_reflns_limit_k_min -18
_diffrn_reflns_limit_l_max 22
_diffrn_reflns_limit_l_min -29
_diffrn_reflns_number 22600
_diffrn_reflns_theta_full 25.00
_diffrn_reflns_theta_max 25.00
_diffrn_reflns_theta_min 1.52
_exptl_absorpt_coefficient_mu 0.092
_exptl_absorpt_correction_T_max 0.9936
_exptl_absorpt_correction_T_min 0.9643
_exptl_absorpt_correction_type multi-scan
_exptl_absorpt_process_details 'Bruker SADABS'
_exptl_crystal_colour colourless
_exptl_crystal_density_diffrn 1.245
_exptl_crystal_density_method 'not measured'
_exptl_crystal_description needle
_exptl_crystal_F_000 1800
_exptl_crystal_size_max 0.40
_exptl_crystal_size_mid 0.15
_exptl_crystal_size_min 0.07
_refine_diff_density_max 0.887
_refine_diff_density_min -0.301
_refine_diff_density_rms 0.069
_refine_ls_abs_structure_details 'Flack H D (1983), Acta Cryst. A39, 876-881'
_refine_ls_abs_structure_Flack -1.2(12)
_refine_ls_extinction_method none
_refine_ls_goodness_of_fit_ref 1.114
_refine_ls_hydrogen_treatment mixed
_refine_ls_matrix_type full
_refine_ls_number_parameters 554
_refine_ls_number_reflns 7872
_refine_ls_number_restraints 2
_refine_ls_restrained_S_all 1.131
_refine_ls_R_factor_all 0.0680
_refine_ls_R_factor_gt 0.0617
_refine_ls_shift/su_max 0.000
_refine_ls_shift/su_mean 0.000
_refine_ls_structure_factor_coef Fsqd
_refine_ls_weighting_details 'calc w=1/[\s^2^(Fo^2^)+(0.0762P)^2^+2.7694P] where P=(Fo^2^+2Fc^2^)/3'
_refine_ls_weighting_scheme calc
_refine_ls_wR_factor_gt 0.1509
_refine_ls_wR_factor_ref 0.1555
_reflns_number_gt 7261
_reflns_number_total 7872
_reflns_threshold_expression >2sigma(I)
_cod_data_source_file ol4002762_si_002.cif
_cod_data_source_block C42H60N6O12compound3a
_cod_depositor_comments
;
The following automatic conversions were performed:

'_chemical_melting_point' value '164-166degree centigrade' was
changed to '438.1(10)' - it was converted from degrees Celsius(C) to
Kelvins(K), the average value was taken and precision was
estimated.

'_symmetry_cell_setting' value 'Orthorhombic' changed to
'orthorhombic' according to
/home/saulius/struct/CIF-dictionaries/cif_core.dic dictionary named
'cif_core.dic' version 2.4.2 from 2011-04-26.

Automatic conversion script
Id: cif_fix_values 1891 2012-01-12 08:04:46Z andrius 
;
_cod_original_sg_symbol_H-M P212121
_cod_database_code 1511872

loop_
_symmetry_equiv_pos_as_xyz
'x, y, z'
'-x+1/2, -y, z+1/2'
'-x, y+1/2, -z+1/2'
'x+1/2, -y+1/2, -z'

loop_
_atom_site_label
_atom_site_type_symbol
_atom_site_fract_x
_atom_site_fract_y
_atom_site_fract_z
_atom_site_U_iso_or_equiv
_atom_site_adp_type
_atom_site_occupancy
_atom_site_symmetry_multiplicity
_atom_site_calc_flag
_atom_site_refinement_flags
_atom_site_disorder_assembly
_atom_site_disorder_group
O1 O 0.4657(2) 0.44627(15) 0.15028(10) 0.0254(6) Uani 1 1 d . . .
O2 O 0.6652(2) 0.27257(14) -0.00238(10) 0.0249(6) Uani 1 1 d . . .
O3 O 0.6065(2) 0.57616(14) -0.00881(10) 0.0178(5) Uani 1 1 d . . .
O4 O 0.4671(2) 0.74132(13) 0.03142(9) 0.0154(5) Uani 1 1 d . . .
O5 O 0.3485(2) 0.72995(15) 0.15986(10) 0.0199(6) Uani 1 1 d . . .
O6 O 0.7169(2) 0.89126(16) 0.13837(10) 0.0223(6) Uani 1 1 d . . .
O7 O 0.8425(2) 0.83003(17) 0.23927(12) 0.0319(7) Uani 1 1 d . . .
O8 O 1.0167(2) 0.85031(16) 0.19875(10) 0.0272(6) Uani 1 1 d . . .
O9 O 0.5689(2) 0.33266(15) 0.11808(9) 0.0200(6) Uani 1 1 d . . .
N1 N 0.4553(3) 0.40606(17) 0.06322(11) 0.0156(6) Uani 1 1 d . . .
N2 N 0.6667(3) 0.41831(17) 0.00527(12) 0.0192(7) Uani 1 1 d . . .
H2 H 0.6226 0.4597 0.0153 0.023 Uiso 1 1 calc R . .
N3 N 0.7463(2) 0.67602(17) -0.01669(11) 0.0163(6) Uani 1 1 d . . .
H3 H 0.8199 0.6883 -0.0205 0.020 Uiso 1 1 calc R . .
N4 N 0.6160(2) 0.69735(17) 0.08341(11) 0.0147(6) Uani 1 1 d . . .
N5 N 0.5061(3) 0.81880(16) 0.14651(10) 0.0145(6) Uani 1 1 d . . .
H5 H 0.5775 0.8188 0.1347 0.017 Uiso 1 1 calc R . .
N6 N 0.7573(3) 0.98413(17) 0.20445(11) 0.0154(6) Uani 1 1 d . . .
H6 H 0.7306 1.0210 0.2266 0.018 Uiso 1 1 calc R . .
C1 C 0.4937(3) 0.3987(2) 0.11410(13) 0.0177(7) Uani 1 1 d . . .
C2 C 0.4845(3) 0.3434(2) 0.02181(13) 0.0159(7) Uani 1 1 d . . .
H2A H 0.4579 0.2874 0.0334 0.019 Uiso 1 1 calc R . .
C3 C 0.4075(4) 0.3731(2) -0.02552(15) 0.0253(9) Uani 1 1 d . . .
H3A H 0.4523 0.4098 -0.0490 0.030 Uiso 1 1 calc R . .
H3B H 0.3787 0.3252 -0.0458 0.030 Uiso 1 1 calc R . .
C4 C 0.3057(4) 0.4209(3) 0.00006(17) 0.0321(10) Uani 1 1 d . . .
H4A H 0.2444 0.3822 0.0118 0.039 Uiso 1 1 calc R . .
H4B H 0.2715 0.4611 -0.0247 0.039 Uiso 1 1 calc R . .
C5 C 0.3620(3) 0.4659(2) 0.04714(15) 0.0216(8) Uani 1 1 d . . .
H5A H 0.3952 0.5199 0.0366 0.026 Uiso 1 1 calc R . .
H5B H 0.3054 0.4747 0.0756 0.026 Uiso 1 1 calc R . .
C6 C 0.6163(3) 0.3397(2) 0.00823(13) 0.0168(7) Uani 1 1 d . . .
C7 C 0.7809(3) 0.4405(2) -0.01194(13) 0.0155(7) Uani 1 1 d . . .
C8 C 0.8049(3) 0.5270(2) -0.02306(12) 0.0135(7) Uani 1 1 d . . .
C9 C 0.9188(3) 0.5486(2) -0.04155(12) 0.0146(7) Uani 1 1 d . . .
H9 H 0.9360 0.6047 -0.0493 0.018 Uiso 1 1 calc R . .
C10 C 1.0058(3) 0.4876(2) -0.04832(13) 0.0163(7) Uani 1 1 d . . .
H10 H 1.0798 0.5030 -0.0612 0.020 Uiso 1 1 calc R . .
C11 C 0.9825(3) 0.4035(2) -0.03587(14) 0.0211(8) Uani 1 1 d . . .
H11 H 1.0413 0.3628 -0.0396 0.025 Uiso 1 1 calc R . .
C12 C 0.8704(3) 0.3807(2) -0.01781(15) 0.0229(8) Uani 1 1 d . . .
H12 H 0.8550 0.3244 -0.0095 0.028 Uiso 1 1 calc R . .
C13 C 0.7119(3) 0.5940(2) -0.01603(13) 0.0137(7) Uani 1 1 d . . .
C14 C 0.6589(3) 0.7445(2) -0.01087(14) 0.0168(7) Uani 1 1 d . . .
C15 C 0.7229(3) 0.8278(2) 0.00092(16) 0.0221(8) Uani 1 1 d . . .
H15A H 0.7702 0.8214 0.0324 0.033 Uiso 1 1 calc R . .
H15B H 0.6657 0.8718 0.0064 0.033 Uiso 1 1 calc R . .
H15C H 0.7728 0.8422 -0.0286 0.033 Uiso 1 1 calc R . .
C16 C 0.5875(3) 0.7526(2) -0.06266(14) 0.0209(8) Uani 1 1 d . . .
H16A H 0.6401 0.7649 -0.0917 0.031 Uiso 1 1 calc R . .
H16B H 0.5310 0.7975 -0.0591 0.031 Uiso 1 1 calc R . .
H16C H 0.5469 0.7004 -0.0696 0.031 Uiso 1 1 calc R . .
C17 C 0.5733(3) 0.72521(19) 0.03600(13) 0.0137(7) Uani 1 1 d . . .
C18 C 0.5266(3) 0.6707(2) 0.12291(13) 0.0177(7) Uani 1 1 d . . .
H18 H 0.4754 0.6275 0.1070 0.021 Uiso 1 1 calc R . .
C19 C 0.5996(4) 0.6309(2) 0.16779(16) 0.0270(9) Uani 1 1 d . . .
H19A H 0.5689 0.6471 0.2024 0.032 Uiso 1 1 calc R . .
H19B H 0.5993 0.5697 0.1651 0.032 Uiso 1 1 calc R . .
C20 C 0.7226(4) 0.6655(3) 0.15956(18) 0.0417(11) Uani 1 1 d . . .
H20A H 0.7311 0.7202 0.1767 0.050 Uiso 1 1 calc R . .
H20B H 0.7814 0.6272 0.1740 0.050 Uiso 1 1 calc R . .
C21 C 0.7362(3) 0.6736(2) 0.10030(14) 0.0239(8) Uani 1 1 d . . .
H21A H 0.7932 0.7170 0.0911 0.029 Uiso 1 1 calc R . .
H21B H 0.7605 0.6204 0.0844 0.029 Uiso 1 1 calc R . .
C22 C 0.4501(3) 0.7437(2) 0.14374(13) 0.0155(7) Uani 1 1 d . . .
C23 C 0.4654(3) 0.8973(2) 0.16575(13) 0.0167(7) Uani 1 1 d . . .
C24 C 0.5507(3) 0.9587(2) 0.17983(13) 0.0171(8) Uani 1 1 d . . .
C25 C 0.5104(3) 1.0387(2) 0.19653(13) 0.0186(8) Uani 1 1 d . . .
H25 H 0.5652 1.0795 0.2067 0.022 Uiso 1 1 calc R . .
C26 C 0.3902(3) 1.0581(2) 0.19810(14) 0.0203(8) Uani 1 1 d . . .
H26 H 0.3651 1.1119 0.2078 0.024 Uiso 1 1 calc R . .
C27 C 0.3085(3) 0.9959(2) 0.18492(13) 0.0194(8) Uani 1 1 d . . .
H27 H 0.2282 1.0081 0.1869 0.023 Uiso 1 1 calc R . .
C28 C 0.3444(3) 0.9161(2) 0.16885(13) 0.0185(8) Uani 1 1 d . . .
H28 H 0.2885 0.8753 0.1601 0.022 Uiso 1 1 calc R . .
C29 C 0.6813(3) 0.9415(2) 0.17297(13) 0.0161(7) Uani 1 1 d . . .
C30 C 0.8850(3) 0.9684(2) 0.20147(14) 0.0188(8) Uani 1 1 d . . .
C31 C 0.9358(4) 0.9951(3) 0.14728(15) 0.0266(9) Uani 1 1 d . . .
H31A H 0.9024 0.9605 0.1197 0.040 Uiso 1 1 calc R . .
H31B H 1.0201 0.9883 0.1476 0.040 Uiso 1 1 calc R . .
H31C H 0.9166 1.0533 0.1406 0.040 Uiso 1 1 calc R . .
C32 C 0.9452(4) 1.0207(3) 0.24576(15) 0.0281(9) Uani 1 1 d . . .
H32A H 0.9324 1.0799 0.2393 0.042 Uiso 1 1 calc R . .
H32B H 1.0285 1.0092 0.2459 0.042 Uiso 1 1 calc R . .
H32C H 0.9120 1.0057 0.2797 0.042 Uiso 1 1 calc R . .
C33 C 0.9088(3) 0.8746(2) 0.21441(14) 0.0198(8) Uani 1 1 d . . .
C34 C 1.0512(4) 0.7652(3) 0.21308(17) 0.0337(10) Uani 1 1 d . . .
H34A H 1.0416 0.7574 0.2508 0.051 Uiso 1 1 calc R . .
H34B H 1.1325 0.7563 0.2036 0.051 Uiso 1 1 calc R . .
H34C H 1.0024 0.7254 0.1944 0.051 Uiso 1 1 calc R . .
C35 C 0.6286(3) 0.3114(2) 0.16855(14) 0.0219(8) Uani 1 1 d . . .
C36 C 0.5361(4) 0.2843(2) 0.20978(15) 0.0274(9) Uani 1 1 d . . .
H36A H 0.4860 0.3315 0.2182 0.041 Uiso 1 1 calc R . .
H36B H 0.5752 0.2653 0.2415 0.041 Uiso 1 1 calc R . .
H36C H 0.4891 0.2391 0.1955 0.041 Uiso 1 1 calc R . .
C37 C 0.7066(4) 0.2373(2) 0.15227(16) 0.0293(9) Uani 1 1 d . . .
H37A H 0.6578 0.1917 0.1397 0.044 Uiso 1 1 calc R . .
H37B H 0.7518 0.2186 0.1824 0.044 Uiso 1 1 calc R . .
H37C H 0.7592 0.2548 0.1244 0.044 Uiso 1 1 calc R . .
C38 C 0.7033(4) 0.3857(2) 0.18711(16) 0.0296(9) Uani 1 1 d . . .
H38A H 0.7511 0.4056 0.1581 0.044 Uiso 1 1 calc R . .
H38B H 0.7535 0.3680 0.2159 0.044 Uiso 1 1 calc R . .
H38C H 0.6525 0.4305 0.1991 0.044 Uiso 1 1 calc R . .
C39 C 0.1111(4) 0.2858(3) 0.13073(18) 0.0389(11) Uani 1 1 d D . .
C40 C 0.0053(4) 0.4125(4) 0.11801(19) 0.0522(14) Uani 1 1 d . . .
H40A H -0.0303 0.4112 0.1532 0.063 Uiso 1 1 calc R A .
H40B H -0.0486 0.3862 0.0930 0.063 Uiso 1 1 calc R . .
C41 C 0.0319(5) 0.5058(3) 0.1010(2) 0.0521(13) Uani 1 1 d . A .
H41A H 0.0884 0.5301 0.1251 0.078 Uiso 1 1 calc R . .
H41B H -0.0399 0.5382 0.1019 0.078 Uiso 1 1 calc R . .
H41C H 0.0636 0.5064 0.0655 0.078 Uiso 1 1 calc R . .
C42 C 0.2317(5) 0.2484(3) 0.1344(2) 0.0237(12) Uiso 0.70 1 d P A 1
O10 O 0.0153(3) 0.2519(2) 0.14059(14) 0.0255(8) Uiso 0.70 1 d P A 1
C42' C 0.2473(12) 0.3217(10) 0.1462(6) 0.041(4) Uiso 0.30 1 d PD A 2
O10' O 0.0779(16) 0.1996(9) 0.1445(7) 0.096(5) Uiso 0.30 1 d PD A 2
O11 O 0.1148(3) 0.3695(2) 0.11833(12) 0.0392(8) Uani 1 1 d . A .
O12 O 0.3016(2) 0.56044(18) 0.19464(10) 0.0233(6) Uani 1 1 d . . .
H1O H 0.359(4) 0.522(3) 0.1812(16) 0.028 Uiso 1 1 d . . .
H2O H 0.317(4) 0.607(3) 0.1821(17) 0.028 Uiso 1 1 d . . .

loop_
_atom_site_aniso_label
_atom_site_aniso_U_11
_atom_site_aniso_U_22
_atom_site_aniso_U_33
_atom_site_aniso_U_23
_atom_site_aniso_U_13
_atom_site_aniso_U_12
O1 0.0298(16) 0.0231(13) 0.0233(13) -0.0052(11) 0.0010(11) 0.0101(12)
O2 0.0267(15) 0.0137(13) 0.0343(15) -0.0005(11) 0.0045(12) -0.0008(11)
O3 0.0128(13) 0.0135(12) 0.0270(13) 0.0018(10) 0.0019(10) -0.0011(10)
O4 0.0085(13) 0.0133(11) 0.0244(13) -0.0001(10) 0.0007(10) 0.0005(10)
O5 0.0185(14) 0.0169(12) 0.0245(13) 0.0002(10) 0.0044(11) -0.0021(10)
O6 0.0182(14) 0.0270(14) 0.0216(13) -0.0069(11) 0.0008(11) -0.0028(11)
O7 0.0220(15) 0.0301(15) 0.0436(17) 0.0145(13) 0.0050(13) 0.0034(13)
O8 0.0225(15) 0.0280(14) 0.0311(14) 0.0020(11) 0.0033(12) 0.0047(12)
O9 0.0225(14) 0.0195(13) 0.0180(12) 0.0012(10) -0.0017(10) 0.0060(11)
N1 0.0162(16) 0.0112(14) 0.0193(14) 0.0003(11) 0.0001(12) 0.0008(12)
N2 0.0150(16) 0.0137(14) 0.0290(17) -0.0028(12) 0.0088(13) 0.0022(12)
N3 0.0076(14) 0.0150(14) 0.0262(16) 0.0004(12) 0.0048(12) -0.0003(12)
N4 0.0094(15) 0.0132(14) 0.0215(15) 0.0007(11) 0.0010(12) 0.0035(11)
N5 0.0090(15) 0.0158(14) 0.0188(14) -0.0019(11) 0.0023(11) 0.0005(12)
N6 0.0123(15) 0.0139(14) 0.0198(15) -0.0009(12) -0.0006(12) 0.0032(12)
C1 0.0144(19) 0.0175(17) 0.0213(18) 0.0020(15) 0.0033(15) -0.0010(15)
C2 0.0186(19) 0.0081(15) 0.0210(18) 0.0005(13) -0.0030(14) -0.0011(14)
C3 0.031(2) 0.0197(18) 0.026(2) 0.0027(16) -0.0075(17) -0.0062(16)
C4 0.027(2) 0.025(2) 0.044(3) 0.0064(18) -0.0131(19) -0.0027(17)
C5 0.018(2) 0.0159(17) 0.032(2) 0.0017(15) 0.0008(16) 0.0005(15)
C6 0.022(2) 0.0131(17) 0.0156(17) 0.0003(13) -0.0003(14) -0.0031(15)
C7 0.0151(18) 0.0152(17) 0.0162(16) -0.0037(14) 0.0010(13) 0.0002(14)
C8 0.0153(18) 0.0140(16) 0.0113(16) -0.0011(12) 0.0011(13) 0.0033(14)
C9 0.0178(19) 0.0120(16) 0.0141(16) 0.0017(13) 0.0022(14) -0.0021(14)
C10 0.0132(19) 0.0179(17) 0.0179(17) -0.0020(13) 0.0063(14) -0.0005(15)
C11 0.019(2) 0.0175(17) 0.0267(19) -0.0003(15) 0.0038(15) 0.0084(15)
C12 0.026(2) 0.0125(17) 0.030(2) 0.0019(15) 0.0022(16) -0.0006(15)
C13 0.0151(19) 0.0122(16) 0.0138(16) -0.0004(13) 0.0027(13) -0.0010(14)
C14 0.0130(17) 0.0128(16) 0.0246(19) 0.0029(14) 0.0056(14) 0.0030(14)
C15 0.0173(19) 0.0119(17) 0.037(2) 0.0025(16) 0.0061(16) 0.0032(15)
C16 0.022(2) 0.0185(18) 0.0220(19) 0.0034(15) 0.0041(15) 0.0036(16)
C17 0.016(2) 0.0066(15) 0.0182(17) -0.0040(13) 0.0018(14) -0.0011(13)
C18 0.019(2) 0.0148(17) 0.0188(17) 0.0015(14) 0.0039(14) -0.0033(15)
C19 0.035(3) 0.0185(19) 0.028(2) 0.0024(16) 0.0030(18) 0.0069(17)
C20 0.035(3) 0.051(3) 0.039(3) 0.010(2) -0.011(2) 0.002(2)
C21 0.020(2) 0.026(2) 0.026(2) -0.0013(16) -0.0015(15) 0.0056(17)
C22 0.0151(19) 0.0188(17) 0.0124(16) 0.0053(14) -0.0022(13) 0.0014(14)
C23 0.022(2) 0.0159(17) 0.0123(16) 0.0020(13) -0.0010(14) -0.0010(15)
C24 0.022(2) 0.0179(18) 0.0119(16) 0.0007(14) -0.0035(14) 0.0004(15)
C25 0.029(2) 0.0124(16) 0.0144(16) -0.0003(13) -0.0044(15) -0.0046(15)
C26 0.024(2) 0.0180(18) 0.0188(18) -0.0046(15) -0.0029(15) 0.0085(16)
C27 0.0150(19) 0.0246(19) 0.0186(18) -0.0005(15) -0.0004(14) 0.0070(16)
C28 0.020(2) 0.0214(18) 0.0138(17) -0.0015(14) 0.0002(14) -0.0003(15)
C29 0.019(2) 0.0164(17) 0.0126(17) 0.0027(14) -0.0001(14) -0.0013(15)
C30 0.019(2) 0.0192(18) 0.0185(18) -0.0039(14) 0.0004(15) -0.0012(15)
C31 0.022(2) 0.031(2) 0.026(2) 0.0064(17) 0.0003(16) -0.0023(17)
C32 0.020(2) 0.034(2) 0.030(2) -0.0089(17) -0.0015(17) -0.0033(18)
C33 0.015(2) 0.028(2) 0.0163(17) -0.0017(15) 0.0008(15) -0.0012(16)
C34 0.026(2) 0.036(2) 0.039(2) 0.0007(19) -0.0006(18) 0.0093(19)
C35 0.024(2) 0.0209(19) 0.0207(19) 0.0018(15) -0.0030(15) 0.0026(16)
C36 0.035(2) 0.027(2) 0.0204(19) 0.0034(16) -0.0022(17) 0.0000(18)
C37 0.031(2) 0.029(2) 0.028(2) 0.0013(17) -0.0043(17) 0.0038(18)
C38 0.030(2) 0.027(2) 0.032(2) -0.0020(17) -0.0066(18) 0.0000(18)
C39 0.044(3) 0.038(2) 0.035(2) 0.0027(19) -0.003(2) -0.007(2)
C40 0.027(3) 0.092(4) 0.038(3) -0.012(3) -0.002(2) 0.002(3)
C41 0.054(3) 0.059(3) 0.044(3) 0.005(2) -0.006(2) 0.016(3)
O11 0.041(2) 0.0435(18) 0.0335(16) 0.0053(14) 0.0025(14) 0.0081(15)
O12 0.0246(15) 0.0183(13) 0.0271(14) 0.0050(11) 0.0085(12) 0.0017(12)

loop_
_atom_type_symbol
_atom_type_description
_atom_type_scat_dispersion_real
_atom_type_scat_dispersion_imag
_atom_type_scat_source
C C 0.0033 0.0016 'International Tables Vol C Tables 4.2.6.8 and 6.1.1.4'
H H 0.0000 0.0000 'International Tables Vol C Tables 4.2.6.8 and 6.1.1.4'
N N 0.0061 0.0033 'International Tables Vol C Tables 4.2.6.8 and 6.1.1.4'
O O 0.0106 0.0060 'International Tables Vol C Tables 4.2.6.8 and 6.1.1.4'

loop_
_geom_angle_atom_site_label_1
_geom_angle_atom_site_label_2
_geom_angle_atom_site_label_3
_geom_angle
C33 O8 C34 116.1(3)
C1 O9 C35 121.9(3)
C1 N1 C2 122.4(3)
C1 N1 C5 122.9(3)
C2 N1 C5 113.5(3)
C6 N2 C7 128.8(3)
C6 N2 H2 115.6
C7 N2 H2 115.6
C13 N3 C14 120.7(3)
C13 N3 H3 119.7
C14 N3 H3 119.7
C17 N4 C21 131.6(3)
C17 N4 C18 115.9(3)
C21 N4 C18 111.5(3)
C22 N5 C23 129.8(3)
C22 N5 H5 115.1
C23 N5 H5 115.1
C29 N6 C30 120.9(3)
C29 N6 H6 119.6
C30 N6 H6 119.6
O1 C1 O9 125.8(3)
O1 C1 N1 124.4(3)
O9 C1 N1 109.8(3)
N1 C2 C6 113.6(3)
N1 C2 C3 102.3(3)
C6 C2 C3 112.9(3)
N1 C2 H2A 109.3
C6 C2 H2A 109.3
C3 C2 H2A 109.3
C4 C3 C2 104.7(3)
C4 C3 H3A 110.8
C2 C3 H3A 110.8
C4 C3 H3B 110.8
C2 C3 H3B 110.8
H3A C3 H3B 108.9
C3 C4 C5 104.1(3)
C3 C4 H4A 110.9
C5 C4 H4A 110.9
C3 C4 H4B 110.9
C5 C4 H4B 110.9
H4A C4 H4B 109.0
N1 C5 C4 102.3(3)
N1 C5 H5A 111.3
C4 C5 H5A 111.3
N1 C5 H5B 111.3
C4 C5 H5B 111.3
H5A C5 H5B 109.2
O2 C6 N2 125.9(3)
O2 C6 C2 121.4(3)
N2 C6 C2 112.5(3)
C12 C7 N2 122.0(3)
C12 C7 C8 119.5(3)
N2 C7 C8 118.5(3)
C9 C8 C7 118.2(3)
C9 C8 C13 120.5(3)
C7 C8 C13 121.4(3)
C10 C9 C8 121.3(3)
C10 C9 H9 119.4
C8 C9 H9 119.4
C9 C10 C11 120.2(3)
C9 C10 H10 119.9
C11 C10 H10 119.9
C10 C11 C12 119.5(3)
C10 C11 H11 120.3
C12 C11 H11 120.3
C7 C12 C11 121.3(3)
C7 C12 H12 119.3
C11 C12 H12 119.3
O3 C13 N3 119.8(3)
O3 C13 C8 122.0(3)
N3 C13 C8 118.2(3)
N3 C14 C15 109.5(3)
N3 C14 C16 109.2(3)
C15 C14 C16 109.9(3)
N3 C14 C17 110.4(3)
C15 C14 C17 108.5(3)
C16 C14 C17 109.2(3)
C14 C15 H15A 109.5
C14 C15 H15B 109.5
H15A C15 H15B 109.5
C14 C15 H15C 109.5
H15A C15 H15C 109.5
H15B C15 H15C 109.5
C14 C16 H16A 109.5
C14 C16 H16B 109.5
H16A C16 H16B 109.5
C14 C16 H16C 109.5
H16A C16 H16C 109.5
H16B C16 H16C 109.5
O4 C17 N4 119.7(3)
O4 C17 C14 119.7(3)
N4 C17 C14 120.4(3)
N4 C18 C19 104.0(3)
N4 C18 C22 113.6(3)
C19 C18 C22 111.3(3)
N4 C18 H18 109.3
C19 C18 H18 109.3
C22 C18 H18 109.3
C20 C19 C18 104.3(3)
C20 C19 H19A 110.9
C18 C19 H19A 110.9
C20 C19 H19B 110.9
C18 C19 H19B 110.9
H19A C19 H19B 108.9
C21 C20 C19 105.1(3)
C21 C20 H20A 110.7
C19 C20 H20A 110.7
C21 C20 H20B 110.7
C19 C20 H20B 110.7
H20A C20 H20B 108.8
N4 C21 C20 102.2(3)
N4 C21 H21A 111.3
C20 C21 H21A 111.3
N4 C21 H21B 111.3
C20 C21 H21B 111.3
H21A C21 H21B 109.2
O5 C22 N5 125.1(3)
O5 C22 C18 120.2(3)
N5 C22 C18 114.5(3)
C28 C23 N5 121.7(3)
C28 C23 C24 120.4(3)
N5 C23 C24 117.9(3)
C25 C24 C23 118.1(3)
C25 C24 C29 120.7(3)
C23 C24 C29 121.0(3)
C26 C25 C24 121.4(3)
C26 C25 H25 119.3
C24 C25 H25 119.3
C27 C26 C25 119.1(3)
C27 C26 H26 120.4
C25 C26 H26 120.4
C28 C27 C26 121.3(3)
C28 C27 H27 119.4
C26 C27 H27 119.4
C27 C28 C23 119.7(3)
C27 C28 H28 120.2
C23 C28 H28 120.2
O6 C29 N6 121.5(3)
O6 C29 C24 120.7(3)
N6 C29 C24 117.8(3)
N6 C30 C31 111.5(3)
N6 C30 C33 108.9(3)
C31 C30 C33 112.7(3)
N6 C30 C32 107.8(3)
C31 C30 C32 109.0(3)
C33 C30 C32 106.7(3)
C30 C31 H31A 109.5
C30 C31 H31B 109.5
H31A C31 H31B 109.5
C30 C31 H31C 109.5
H31A C31 H31C 109.5
H31B C31 H31C 109.5
C30 C32 H32A 109.5
C30 C32 H32B 109.5
H32A C32 H32B 109.5
C30 C32 H32C 109.5
H32A C32 H32C 109.5
H32B C32 H32C 109.5
O7 C33 O8 123.5(3)
O7 C33 C30 124.3(3)
O8 C33 C30 111.9(3)
O8 C34 H34A 109.5
O8 C34 H34B 109.5
H34A C34 H34B 109.5
O8 C34 H34C 109.5
H34A C34 H34C 109.5
H34B C34 H34C 109.5
O9 C35 C38 109.9(3)
O9 C35 C37 102.1(3)
C38 C35 C37 110.8(3)
O9 C35 C36 109.3(3)
C38 C35 C36 112.9(3)
C37 C35 C36 111.2(3)
C35 C36 H36A 109.5
C35 C36 H36B 109.5
H36A C36 H36B 109.5
C35 C36 H36C 109.5
H36A C36 H36C 109.5
H36B C36 H36C 109.5
C35 C37 H37A 109.5
C35 C37 H37B 109.5
H37A C37 H37B 109.5
C35 C37 H37C 109.5
H37A C37 H37C 109.5
H37B C37 H37C 109.5
C35 C38 H38A 109.5
C35 C38 H38B 109.5
H38A C38 H38B 109.5
C35 C38 H38C 109.5
H38A C38 H38C 109.5
H38B C38 H38C 109.5
O10 C39 O11 119.7(4)
O10 C39 O10' 47.1(7)
O11 C39 O10' 166.8(9)
O10 C39 C42 128.3(4)
O11 C39 C42 111.9(4)
O10' C39 C42 81.4(8)
O10 C39 C42' 154.4(7)
O11 C39 C42' 72.4(6)
O10' C39 C42' 119.7(9)
C42 C39 C42' 44.2(6)
O11 C40 C41 106.7(4)
O11 C40 H40A 110.4
C41 C40 H40A 110.4
O11 C40 H40B 110.4
C41 C40 H40B 110.4
H40A C40 H40B 108.6
C40 C41 H41A 109.5
C40 C41 H41B 109.5
H41A C41 H41B 109.5
C40 C41 H41C 109.5
H41A C41 H41C 109.5
H41B C41 H41C 109.5
C39 O11 C40 116.3(4)
H1O O12 H2O 107(4)

loop_
_geom_bond_atom_site_label_1
_geom_bond_atom_site_label_2
_geom_bond_distance
O1 C1 1.221(4)
O2 C6 1.226(4)
O3 C13 1.239(4)
O4 C17 1.233(4)
O5 C22 1.238(4)
O6 C29 1.244(4)
O7 C33 1.204(4)
O8 C33 1.338(5)
O8 C34 1.447(5)
O9 C1 1.351(4)
O9 C35 1.475(4)
N1 C1 1.354(4)
N1 C2 1.473(4)
N1 C5 1.473(4)
N2 C6 1.370(4)
N2 C7 1.406(4)
N2 H2 0.8600
N3 C13 1.354(4)
N3 C14 1.473(4)
N3 H3 0.8600
N4 C17 1.358(4)
N4 C21 1.473(4)
N4 C18 1.477(4)
N5 C22 1.347(4)
N5 C23 1.408(4)
N5 H5 0.8600
N6 C29 1.348(4)
N6 C30 1.467(5)
N6 H6 0.8600
C2 C6 1.530(5)
C2 C3 1.545(5)
C2 H2A 0.9800
C3 C4 1.520(6)
C3 H3A 0.9700
C3 H3B 0.9700
C4 C5 1.520(5)
C4 H4A 0.9700
C4 H4B 0.9700
C5 H5A 0.9700
C5 H5B 0.9700
C7 C12 1.393(5)
C7 C8 1.421(5)
C8 C9 1.411(5)
C8 C13 1.504(5)
C9 C10 1.387(5)
C9 H9 0.9300
C10 C11 1.391(5)
C10 H10 0.9300
C11 C12 1.394(5)
C11 H11 0.9300
C12 H12 0.9300
C14 C15 1.531(5)
C14 C16 1.536(5)
C14 C17 1.554(5)
C15 H15A 0.9600
C15 H15B 0.9600
C15 H15C 0.9600
C16 H16A 0.9600
C16 H16B 0.9600
C16 H16C 0.9600
C18 C19 1.532(5)
C18 C22 1.534(5)
C18 H18 0.9800
C19 C20 1.509(6)
C19 H19A 0.9700
C19 H19B 0.9700
C20 C21 1.501(6)
C20 H20A 0.9700
C20 H20B 0.9700
C21 H21A 0.9700
C21 H21B 0.9700
C23 C28 1.404(5)
C23 C24 1.413(5)
C24 C25 1.409(5)
C24 C29 1.511(5)
C25 C26 1.394(5)
C25 H25 0.9300
C26 C27 1.390(5)
C26 H26 0.9300
C27 C28 1.385(5)
C27 H27 0.9300
C28 H28 0.9300
C30 C31 1.536(5)
C30 C33 1.542(5)
C30 C32 1.544(5)
C31 H31A 0.9600
C31 H31B 0.9600
C31 H31C 0.9600
C32 H32A 0.9600
C32 H32B 0.9600
C32 H32C 0.9600
C34 H34A 0.9600
C34 H34B 0.9600
C34 H34C 0.9600
C35 C38 1.521(5)
C35 C37 1.522(5)
C35 C36 1.533(5)
C36 H36A 0.9600
C36 H36B 0.9600
C36 H36C 0.9600
C37 H37A 0.9600
C37 H37B 0.9600
C37 H37C 0.9600
C38 H38A 0.9600
C38 H38B 0.9600
C38 H38C 0.9600
C39 O10 1.233(6)
C39 O11 1.361(5)
C39 O10' 1.454(14)
C39 C42 1.489(7)
C39 C42' 1.687(13)
C40 O11 1.412(6)
C40 C41 1.565(7)
C40 H40A 0.9700
C40 H40B 0.9700
C41 H41A 0.9600
C41 H41B 0.9600
C41 H41C 0.9600
O12 H1O 0.96(5)
O12 H2O 0.82(4)

loop_
_geom_torsion_atom_site_label_1
_geom_torsion_atom_site_label_2
_geom_torsion_atom_site_label_3
_geom_torsion_atom_site_label_4
_geom_torsion
C35 O9 C1 O1 -1.1(5)
C35 O9 C1 N1 177.5(3)
C2 N1 C1 O1 -175.3(3)
C5 N1 C1 O1 -8.6(5)
C2 N1 C1 O9 6.1(4)
C5 N1 C1 O9 172.8(3)
C1 N1 C2 C6 -65.5(4)
C5 N1 C2 C6 126.6(3)
C1 N1 C2 C3 172.5(3)
C5 N1 C2 C3 4.7(4)
N1 C2 C3 C4 -25.2(3)
C6 C2 C3 C4 -147.7(3)
C2 C3 C4 C5 36.6(4)
C1 N1 C5 C4 -150.3(3)
C2 N1 C5 C4 17.5(4)
C3 C4 C5 N1 -32.7(4)
C7 N2 C6 O2 2.7(6)
C7 N2 C6 C2 -172.1(3)
N1 C2 C6 O2 143.3(3)
C3 C2 C6 O2 -100.8(4)
N1 C2 C6 N2 -41.6(4)
C3 C2 C6 N2 74.2(4)
C6 N2 C7 C12 -14.8(6)
C6 N2 C7 C8 165.8(3)
C12 C7 C8 C9 2.1(5)
N2 C7 C8 C9 -178.5(3)
C12 C7 C8 C13 -178.5(3)
N2 C7 C8 C13 0.9(5)
C7 C8 C9 C10 -0.6(5)
C13 C8 C9 C10 -179.9(3)
C8 C9 C10 C11 -1.3(5)
C9 C10 C11 C12 1.6(5)
N2 C7 C12 C11 178.8(3)
C8 C7 C12 C11 -1.8(5)
C10 C11 C12 C7 0.0(5)
C14 N3 C13 O3 -2.3(5)
C14 N3 C13 C8 179.0(3)
C9 C8 C13 O3 167.4(3)
C7 C8 C13 O3 -12.0(5)
C9 C8 C13 N3 -13.9(5)
C7 C8 C13 N3 166.8(3)
C13 N3 C14 C15 166.0(3)
C13 N3 C14 C16 -73.6(4)
C13 N3 C14 C17 46.6(4)
C21 N4 C17 O4 180.0(3)
C18 N4 C17 O4 12.9(4)
C21 N4 C17 C14 -5.5(5)
C18 N4 C17 C14 -172.6(3)
N3 C14 C17 O4 -139.9(3)
C15 C14 C17 O4 100.0(3)
C16 C14 C17 O4 -19.8(4)
N3 C14 C17 N4 45.5(4)
C15 C14 C17 N4 -74.5(4)
C16 C14 C17 N4 165.7(3)
C17 N4 C18 C19 171.8(3)
C21 N4 C18 C19 2.2(4)
C17 N4 C18 C22 -67.1(4)
C21 N4 C18 C22 123.3(3)
N4 C18 C19 C20 19.6(4)
C22 C18 C19 C20 -103.0(4)
C18 C19 C20 C21 -34.3(4)
C17 N4 C21 C20 169.5(4)
C18 N4 C21 C20 -23.0(4)
C19 C20 C21 N4 34.9(4)
C23 N5 C22 O5 -2.0(5)
C23 N5 C22 C18 -176.8(3)
N4 C18 C22 O5 152.7(3)
C19 C18 C22 O5 -90.4(4)
N4 C18 C22 N5 -32.3(4)
C19 C18 C22 N5 84.6(4)
C22 N5 C23 C28 -22.4(5)
C22 N5 C23 C24 160.4(3)
C28 C23 C24 C25 -0.4(5)
N5 C23 C24 C25 176.8(3)
C28 C23 C24 C29 -175.6(3)
N5 C23 C24 C29 1.7(5)
C23 C24 C25 C26 -1.4(5)
C29 C24 C25 C26 173.7(3)
C24 C25 C26 C27 2.6(5)
C25 C26 C27 C28 -1.9(5)
C26 C27 C28 C23 0.0(5)
N5 C23 C28 C27 -176.0(3)
C24 C23 C28 C27 1.1(5)
C30 N6 C29 O6 -4.2(5)
C30 N6 C29 C24 177.7(3)
C25 C24 C29 O6 -147.8(3)
C23 C24 C29 O6 27.2(5)
C25 C24 C29 N6 30.4(5)
C23 C24 C29 N6 -154.6(3)
C29 N6 C30 C31 65.5(4)
C29 N6 C30 C33 -59.5(4)
C29 N6 C30 C32 -174.9(3)
C34 O8 C33 O7 0.4(5)
C34 O8 C33 C30 175.1(3)
N6 C30 C33 O7 -22.3(5)
C31 C30 C33 O7 -146.6(4)
C32 C30 C33 O7 93.9(4)
N6 C30 C33 O8 163.2(3)
C31 C30 C33 O8 38.9(4)
C32 C30 C33 O8 -80.7(4)
C1 O9 C35 C38 -59.4(4)
C1 O9 C35 C37 -177.2(3)
C1 O9 C35 C36 65.0(4)
O10 C39 O11 C40 0.3(6)
O10' C39 O11 C40 3(4)
C42 C39 O11 C40 -175.2(4)
C42' C39 O11 C40 -154.9(6)
C41 C40 O11 C39 -178.1(4)
